data_2015009
loop_
_publ_author_name
'El\.zbieta Jesionka'
'Anna Ciborska'
'Jaroslaw Chojnacki'
'Wieslaw Wojnowski'

_publ_section_title
;(\m-Tri-<i>tert</i>-butoxysilanethiolato)bis[(tetrahydrofuran)lithium(I)] and
 <i>catena</i>-poly[[bis(\m-tri-<i>tert</i>-butoxysilanethiolato)dilithium(I)]-\m-dimethoxyethane]:
 solvent coordination as the structure-forming factor
;
_journal_issue 7
_journal_name_full 'Acta Crystallographica Section C'
_journal_page_first m321
_journal_page_last m323
_journal_paper_doi 10.1107/S0108270105015076
_journal_volume 61
_journal_year 2005
_chemical_formula_iupac '[Li2 (C12 H27 O3 S1 Si1)2 (C4 H8 O)2]'
_chemical_formula_moiety 'C32 H70 Li2 O8 S2 Si2'
_chemical_formula_sum 'C32 H70 Li2 O8 S2 Si2'
_chemical_formula_weight 717.06
_chemical_name_systematic
;
\m-Tri-tert-butylsilanethiolato-\k^2^S:S-bis[(tetrahydrofuran-\kO)lithium(I)]
;
_space_group_IT_number 14
_symmetry_cell_setting monoclinic
_symmetry_space_group_name_Hall '-P 2yn'
_symmetry_space_group_name_H-M 'P 1 21/n 1'
_atom_sites_solution_hydrogens geom
_atom_sites_solution_primary direct
_atom_sites_solution_secondary difmap
_audit_creation_method SHELXL97
_cell_angle_alpha 90.00
_cell_angle_beta 111.52(3)
_cell_angle_gamma 90.00
_cell_formula_units_Z 2
_cell_length_a 9.789(2)
_cell_length_b 20.083(4)
_cell_length_c 11.746(2)
_cell_measurement_reflns_used 47
_cell_measurement_temperature 200(2)
_cell_measurement_theta_max 17.5
_cell_measurement_theta_min 2.3
_cell_volume 2148.2(8)
_computing_cell_refinement 'KM4 Software'
_computing_data_collection 'KM4 Software (Ga\/ldecki et al., 1996)'
_computing_data_reduction 'DATAPROC (Ga\/ldecki et al., 1996)'
_computing_molecular_graphics 'ORTEP-3 for Windows (Farrugia, 1997)'
_computing_publication_material 'Please provide missing details'
_computing_structure_refinement 'SHELXL97 (Sheldrick, 1997)'
_computing_structure_solution 'SHELXS97 (Sheldrick, 1997)'
_diffrn_ambient_temperature 200(2)
_diffrn_measured_fraction_theta_full 0.993
_diffrn_measured_fraction_theta_max 0.993
_diffrn_measurement_device_type 'Kuma KM4, point detector'
_diffrn_measurement_method \w/2\q
_diffrn_radiation_monochromator graphite
_diffrn_radiation_source 'fine-focus sealed tube'
_diffrn_radiation_type MoK\a
_diffrn_radiation_wavelength 0.71073
_diffrn_reflns_av_R_equivalents 0.071
_diffrn_reflns_av_sigmaI/netI 0.0528
_diffrn_reflns_limit_h_max 11
_diffrn_reflns_limit_h_min -11
_diffrn_reflns_limit_k_max 24
_diffrn_reflns_limit_k_min 0
_diffrn_reflns_limit_l_max 0
_diffrn_reflns_limit_l_min -13
_diffrn_reflns_number 4228
_diffrn_reflns_theta_full 25.58
_diffrn_reflns_theta_max 25.58
_diffrn_reflns_theta_min 2.03
_diffrn_standards_decay_% 8.4
_diffrn_standards_interval_count 200
_diffrn_standards_number 3
_exptl_absorpt_coefficient_mu 0.220
_exptl_absorpt_correction_type none
_exptl_crystal_colour colourless
_exptl_crystal_density_diffrn 1.109
_exptl_crystal_density_method 'not measured'
_exptl_crystal_description block
_exptl_crystal_F_000 784
_exptl_crystal_size_max 0.5
_exptl_crystal_size_mid 0.4
_exptl_crystal_size_min 0.2
_refine_diff_density_max 0.504
_refine_diff_density_min -0.500
_refine_ls_extinction_method none
_refine_ls_goodness_of_fit_ref 1.131
_refine_ls_hydrogen_treatment constr
_refine_ls_matrix_type full
_refine_ls_number_parameters 212
_refine_ls_number_reflns 4007
_refine_ls_number_restraints 2
_refine_ls_restrained_S_all 1.132
_refine_ls_R_factor_all 0.1079
_refine_ls_R_factor_gt 0.0612
_refine_ls_shift/su_max 0.001
_refine_ls_shift/su_mean 0
_refine_ls_structure_factor_coef Fsqd
_refine_ls_weighting_details 'calc w = 1/[\s^2^(Fo^2^)+(0.1129P)^2^+2.9823P] where P=(Fo^2^+2Fc^2^)/3'
_refine_ls_weighting_scheme calc
_refine_ls_wR_factor_gt 0.1952
_refine_ls_wR_factor_ref 0.2203
_reflns_number_gt 2806
_reflns_number_total 4007
_reflns_threshold_expression I>2\s(I)
_cod_data_source_file gg1262.cif
_cod_data_source_block I
_cod_original_sg_symbol_H-M 'P 21/n'
_cod_database_code 2015009
_cod_database_fobs_code 2015009

loop_
_symmetry_equiv_pos_as_xyz
'x, y, z'
'-x+1/2, y+1/2, -z+1/2'
'-x, -y, -z'
'x-1/2, -y-1/2, z-1/2'

loop_
_atom_site_label
_atom_site_fract_x
_atom_site_fract_y
_atom_site_fract_z
_atom_site_U_iso_or_equiv
_atom_site_adp_type
_atom_site_calc_flag
_atom_site_refinement_flags
_atom_site_occupancy
_atom_site_disorder_assembly
_atom_site_disorder_group
_atom_site_type_symbol
S1 0.61759(10) 0.08201(5) -0.00057(9) 0.0318(3) Uani d . 1 . . S
Si1 0.47437(11) 0.10708(5) -0.17217(9) 0.0266(3) Uani d . 1 . . Si
Li1 0.5259(8) -0.0280(3) -0.1035(6) 0.0362(15) Uani d . 1 . . Li
O1 0.5467(3) 0.14233(15) -0.2612(2) 0.0368(7) Uani d . 1 . . O
O2 0.3342(3) 0.15382(14) -0.1838(2) 0.0330(6) Uani d . 1 . . O
O3 0.4018(3) 0.03417(14) -0.2319(2) 0.0316(6) Uani d . 1 . . O
C1 0.6888(6) 0.1465(3) -0.2681(5) 0.0537(13) Uani d . 1 . . C
C2 0.7553(9) 0.0783(4) -0.2578(8) 0.097(3) Uani d . 1 . . C
H2B 0.7682 0.0592 -0.1777 0.145 Uiso calc R 1 . . H
H2C 0.8509 0.0815 -0.2665 0.145 Uiso calc R 1 . . H
H2A 0.6901 0.0496 -0.3225 0.145 Uiso calc R 1 . . H
C3 0.7822(6) 0.1933(4) -0.1660(6) 0.085(2) Uani d . 1 . . C
H3A 0.7337 0.2367 -0.1752 0.127 Uiso calc R 1 . . H
H3B 0.8792 0.1988 -0.1712 0.127 Uiso calc R 1 . . H
H3C 0.7933 0.1742 -0.0863 0.127 Uiso calc R 1 . . H
C4 0.6617(8) 0.1767(3) -0.3937(6) 0.0761(19) Uani d . 1 . . C
H4A 0.5971 0.1473 -0.4573 0.114 Uiso calc R 1 . . H
H4B 0.7555 0.1817 -0.4050 0.114 Uiso calc R 1 . . H
H4C 0.6151 0.2204 -0.3993 0.114 Uiso calc R 1 . . H
C5 0.3165(4) 0.2245(2) -0.1810(4) 0.0387(10) Uani d . 1 . . C
C6 0.4350(6) 0.2534(3) -0.0695(6) 0.0689(17) Uani d . 1 . . C
H6A 0.4278 0.2339 0.0046 0.103 Uiso calc R 1 . . H
H6C 0.4225 0.3018 -0.0683 0.103 Uiso calc R 1 . . H
H6B 0.5316 0.2433 -0.0724 0.103 Uiso calc R 1 . . H
C7 0.3214(6) 0.2558(3) -0.2978(5) 0.0625(15) Uani d . 1 . . C
H7A 0.4195 0.2497 -0.3005 0.094 Uiso calc R 1 . . H
H7C 0.2995 0.3034 -0.2987 0.094 Uiso calc R 1 . . H
H7B 0.2484 0.2342 -0.3691 0.094 Uiso calc R 1 . . H
C8 0.1659(6) 0.2356(3) -0.1757(6) 0.0588(14) Uani d . 1 . . C
H8A 0.0911 0.2156 -0.2480 0.088 Uiso calc R 1 . . H
H8B 0.1474 0.2835 -0.1742 0.088 Uiso calc R 1 . . H
H8C 0.1615 0.2148 -0.1016 0.088 Uiso calc R 1 . . H
C9 0.2704(5) 0.0194(2) -0.3369(4) 0.0408(10) Uani d . 1 . . C
C10 0.2598(7) 0.0631(3) -0.4431(4) 0.0705(17) Uani d . 1 . . C
H10A 0.2535 0.1098 -0.4212 0.106 Uiso calc R 1 . . H
H10B 0.1718 0.0513 -0.5136 0.106 Uiso calc R 1 . . H
H10C 0.3471 0.0568 -0.4641 0.106 Uiso calc R 1 . . H
C11 0.1385(5) 0.0282(3) -0.2991(5) 0.0679(17) Uani d . 1 . . C
H11A 0.1468 -0.0024 -0.2319 0.102 Uiso calc R 1 . . H
H11B 0.0482 0.0185 -0.3690 0.102 Uiso calc R 1 . . H
H11C 0.1354 0.0742 -0.2722 0.102 Uiso calc R 1 . . H
C12 0.2843(7) -0.0530(3) -0.3655(5) 0.0671(16) Uani d . 1 . . C
H12A 0.3715 -0.0591 -0.3867 0.101 Uiso calc R 1 . . H
H12B 0.1967 -0.0668 -0.4346 0.101 Uiso calc R 1 . . H
H12C 0.2938 -0.0802 -0.2937 0.101 Uiso calc R 1 . . H
C13 0.8283(6) -0.0734(3) -0.0400(5) 0.0620(12) Uani d D 1 . . C
H13B 0.8327 -0.0967 0.0335 0.074 Uiso d R 1 A . H
H13A 0.8590 -0.0277 -0.0190 0.074 Uiso d R 1 . . H
O4 0.6817(4) -0.07583(17) -0.1315(3) 0.0497(8) Uani d D 1 A . O
C14 0.9223(9) -0.1142(6) -0.0923(8) 0.0620(12) Uani d PD 0.693(16) A 1 C
H14B 1.0238 -0.0967 -0.0650 0.074 Uiso calc PR 0.693(16) A 1 H
H14A 0.9253 -0.1616 -0.0682 0.074 Uiso calc PR 0.693(16) A 1 H
C15 0.8457(11) -0.1060(7) -0.2263(9) 0.0620(12) Uani d P 0.693(16) A 1 C
H15B 0.8669 -0.1438 -0.2712 0.074 Uiso calc PR 0.693(16) A 1 H
H15A 0.8760 -0.0641 -0.2548 0.074 Uiso calc PR 0.693(16) A 1 H
C16 0.6871(10) -0.1040(6) -0.2441(8) 0.0620(12) Uani d PD 0.693(16) A 1 C
H16A 0.6318 -0.0758 -0.3152 0.074 Uiso calc PR 0.693(16) A 1 H
H16B 0.6446 -0.1494 -0.2578 0.074 Uiso calc PR 0.693(16) A 1 H
C14B 0.928(2) -0.0769(13) -0.1179(17) 0.060(6) Uiso d PD 0.307(16) A 2 C
H14C 0.9319 -0.0340 -0.1583 0.072 Uiso calc PR 0.307(16) A 2 H
H14D 1.0294 -0.0919 -0.0690 0.072 Uiso calc PR 0.307(16) A 2 H
C15A 0.839(3) -0.1307(13) -0.210(2) 0.066(7) Uiso d P 0.307(16) A 2 C
H15C 0.8403 -0.1215 -0.2928 0.079 Uiso calc PR 0.307(16) A 2 H
H15D 0.8820 -0.1754 -0.1841 0.079 Uiso calc PR 0.307(16) A 2 H
C16A 0.686(2) -0.1278(9) -0.2123(17) 0.050(5) Uiso d PD 0.307(16) A 2 C
H16C 0.6164 -0.1185 -0.2962 0.060 Uiso calc PR 0.307(16) A 2 H
H16D 0.6593 -0.1708 -0.1850 0.060 Uiso calc PR 0.307(16) A 2 H

loop_
_atom_site_aniso_label
_atom_site_aniso_U_11
_atom_site_aniso_U_22
_atom_site_aniso_U_33
_atom_site_aniso_U_12
_atom_site_aniso_U_13
_atom_site_aniso_U_23
S1 0.0263(5) 0.0353(6) 0.0309(5) -0.0047(4) 0.0070(4) 0.0024(4)
Si1 0.0237(5) 0.0288(6) 0.0287(5) -0.0009(4) 0.0112(4) 0.0012(4)
Li1 0.040(4) 0.032(4) 0.040(4) 0.000(3) 0.019(3) 0.004(3)
O1 0.0323(15) 0.0433(18) 0.0412(16) 0.0020(12) 0.0211(13) 0.0110(13)
O2 0.0260(14) 0.0336(16) 0.0405(15) -0.0012(11) 0.0136(12) 0.0004(12)
O3 0.0309(14) 0.0322(15) 0.0289(13) -0.0016(11) 0.0077(11) -0.0028(11)
C1 0.051(3) 0.057(3) 0.072(3) 0.014(2) 0.044(3) 0.024(3)
C2 0.114(6) 0.086(5) 0.140(6) 0.053(4) 0.106(5) 0.051(5)
C3 0.043(3) 0.105(6) 0.102(5) -0.022(3) 0.021(3) 0.021(4)
C4 0.099(5) 0.073(4) 0.089(4) 0.021(4) 0.074(4) 0.033(3)
C5 0.030(2) 0.036(2) 0.052(2) 0.0092(17) 0.0170(19) 0.0009(19)
C6 0.060(3) 0.048(3) 0.083(4) 0.002(3) 0.007(3) -0.022(3)
C7 0.065(3) 0.052(3) 0.080(4) 0.021(3) 0.038(3) 0.023(3)
C8 0.042(3) 0.054(3) 0.088(4) 0.014(2) 0.033(3) 0.004(3)
C9 0.036(2) 0.048(3) 0.031(2) -0.0089(19) 0.0028(17) -0.0064(18)
C10 0.080(4) 0.076(4) 0.035(2) -0.023(3) -0.002(3) 0.005(3)
C11 0.033(3) 0.096(5) 0.067(3) -0.012(3) 0.008(2) -0.022(3)
C12 0.067(4) 0.055(3) 0.062(3) -0.009(3) 0.002(3) -0.024(3)
C13 0.059(2) 0.068(3) 0.064(2) 0.016(2) 0.0267(18) 0.002(2)
O4 0.0480(19) 0.052(2) 0.0564(19) 0.0086(16) 0.0275(16) -0.0028(16)
C14 0.059(2) 0.068(3) 0.064(2) 0.016(2) 0.0267(18) 0.002(2)
C15 0.059(2) 0.068(3) 0.064(2) 0.016(2) 0.0267(18) 0.002(2)
C16 0.059(2) 0.068(3) 0.064(2) 0.016(2) 0.0267(18) 0.002(2)

loop_
_atom_type_symbol
_atom_type_description
_atom_type_scat_dispersion_real
_atom_type_scat_dispersion_imag
_atom_type_scat_source
C C 0.0033 0.0016 'International Tables Vol C Tables 4.2.6.8 and 6.1.1.4'
H H 0.0000 0.0000 'International Tables Vol C Tables 4.2.6.8 and 6.1.1.4'
O O 0.0106 0.0060 'International Tables Vol C Tables 4.2.6.8 and 6.1.1.4'
Li Li -0.0003 0.0001 'International Tables Vol C Tables 4.2.6.8 and 6.1.1.4'
Si Si 0.0817 0.0704 'International Tables Vol C Tables 4.2.6.8 and 6.1.1.4'
S S 0.1246 0.1234 'International Tables Vol C Tables 4.2.6.8 and 6.1.1.4'

loop_
_geom_angle_atom_site_label_1
_geom_angle_atom_site_label_2
_geom_angle_atom_site_label_3
_geom_angle_site_symmetry_1
_geom_angle_site_symmetry_3
_geom_angle
_geom_angle_publ_flag
Si1 S1 Li1 . 3_655 106.91(17) yes
Si1 S1 Li1 . . 75.48(16) yes
Li1 S1 Li1 3_655 . 71.4(3) yes
O1 Si1 O2 . . 104.35(15) no
O1 Si1 O3 . . 109.31(15) no
O2 Si1 O3 . . 104.83(15) no
O1 Si1 S1 . . 115.95(12) no
O2 Si1 S1 . . 118.38(11) no
O3 Si1 S1 . . 103.32(11) no
O1 Si1 Li1 . . 121.90(18) no
O2 Si1 Li1 . . 129.46(18) no
S1 Si1 Li1 . . 59.82(15) no
O3 Li1 S1 . . 79.9(2) yes
O3 Li1 S1 . 3_655 110.9(3) yes
O4 Li1 S1 . 3_655 120.2(3) yes
O4 Li1 S1 . . 110.7(3) yes
O3 Li1 O4 . . 118.9(4) yes
S1 Li1 S1 3_655 . 108.6(3) yes
O4 Li1 Si1 . . 119.9(3) no
S1 Li1 Si1 3_655 . 119.8(3) no
O4 Li1 Li1 . 3_655 137.0(5) yes
O3 Li1 Li1 . 3_655 98.4(4) no
S1 Li1 Li1 3_655 3_655 55.8(2) no
S1 Li1 Li1 . 3_655 52.8(2) no
Si1 Li1 Li1 . 3_655 78.3(3) no
C1 O1 Si1 . . 136.6(3) no
C5 O2 Si1 . . 132.5(2) no
C9 O3 Si1 . . 130.3(3) no
C9 O3 Li1 . . 128.3(3) no
Si1 O3 Li1 . . 100.7(2) no
O1 C1 C2 . . 110.2(5) no
O1 C1 C4 . . 104.6(4) no
C2 C1 C4 . . 110.9(5) no
O1 C1 C3 . . 107.8(4) no
C2 C1 C3 . . 112.3(6) no
C4 C1 C3 . . 110.8(5) no
C1 C2 H2B . . 109.5 no
C1 C2 H2C . . 109.5 no
H2B C2 H2C . . 109.5 no
C1 C2 H2A . . 109.5 no
H2B C2 H2A . . 109.5 no
H2C C2 H2A . . 109.5 no
C1 C3 H3A . . 109.5 no
C1 C3 H3B . . 109.5 no
H3A C3 H3B . . 109.5 no
C1 C3 H3C . . 109.5 no
H3A C3 H3C . . 109.5 no
H3B C3 H3C . . 109.5 no
C1 C4 H4A . . 109.5 no
C1 C4 H4B . . 109.5 no
H4A C4 H4B . . 109.5 no
C1 C4 H4C . . 109.5 no
H4A C4 H4C . . 109.5 no
H4B C4 H4C . . 109.5 no
O2 C5 C6 . . 109.9(4) no
O2 C5 C8 . . 105.9(4) no
C6 C5 C8 . . 110.9(4) no
O2 C5 C7 . . 110.1(4) no
C6 C5 C7 . . 110.7(5) no
C8 C5 C7 . . 109.2(4) no
C5 C6 H6A . . 109.5 no
C5 C6 H6C . . 109.5 no
H6A C6 H6C . . 109.5 no
C5 C6 H6B . . 109.5 no
H6A C6 H6B . . 109.5 no
H6C C6 H6B . . 109.5 no
C5 C7 H7A . . 109.5 no
C5 C7 H7C . . 109.5 no
H7A C7 H7C . . 109.5 no
C5 C7 H7B . . 109.5 no
H7A C7 H7B . . 109.5 no
H7C C7 H7B . . 109.5 no
C5 C8 H8A . . 109.5 no
C5 C8 H8B . . 109.5 no
H8A C8 H8B . . 109.5 no
C5 C8 H8C . . 109.5 no
H8A C8 H8C . . 109.5 no
H8B C8 H8C . . 109.5 no
O3 C9 C10 . . 111.0(4) no
O3 C9 C12 . . 105.2(4) no
C10 C9 C12 . . 111.4(4) no
O3 C9 C11 . . 108.1(3) no
C10 C9 C11 . . 111.6(5) no
C12 C9 C11 . . 109.4(5) no
C9 C10 H10A . . 109.5 no
C9 C10 H10B . . 109.5 no
H10A C10 H10B . . 109.5 no
C9 C10 H10C . . 109.5 no
H10A C10 H10C . . 109.5 no
H10B C10 H10C . . 109.5 no
C9 C11 H11A . . 109.5 no
C9 C11 H11B . . 109.5 no
H11A C11 H11B . . 109.5 no
C9 C11 H11C . . 109.5 no
H11A C11 H11C . . 109.5 no
H11B C11 H11C . . 109.5 no
C9 C12 H12A . . 109.5 no
C9 C12 H12B . . 109.5 no
H12A C12 H12B . . 109.5 no
C9 C12 H12C . . 109.5 no
H12A C12 H12C . . 109.5 no
H12B C12 H12C . . 109.5 no
O4 C13 C14 . . 105.4(5) no
O4 C13 C14B . . 103.2(8) no
O4 C13 H13B . . 110.7 no
C14 C13 H13B . . 105.3 no
C14B C13 H13B . . 131.7 no
O4 C13 H13A . . 110.6 no
C14 C13 H13A . . 115.8 no
C14B C13 H13A . . 89.3 no
H13B C13 H13A . . 108.8 no
C16A O4 C13 . . 104.8(8) no
C13 O4 C16 . . 109.4(5) no
C16A O4 Li1 . . 134.4(8) no
C13 O4 Li1 . . 119.2(4) no
C16 O4 Li1 . . 129.9(5) no
C15 C14 C13 . . 102.9(6) no
C15 C14 H14B . . 111.2 no
C13 C14 H14B . . 111.2 no
C15 C14 H14A . . 111.2 no
C13 C14 H14A . . 111.2 no
H14B C14 H14A . . 109.1 no
C14 C15 C16 . . 104.3(8) no
C14 C15 H15B . . 110.9 no
C16 C15 H15B . . 110.9 no
C14 C15 H15A . . 110.9 no
C16 C15 H15A . . 110.9 no
H15B C15 H15A . . 108.9 no
O4 C16 C15 . . 105.4(7) no
O4 C16 H16A . . 110.7 no
C15 C16 H16A . . 110.7 no
O4 C16 H16B . . 110.7 no
C15 C16 H16B . . 110.7 no
H16A C16 H16B . . 108.8 no
C15A C14B C13 . . 97.3(14) no
C15A C14B H14C . . 112.3 no
C13 C14B H14C . . 112.3 no
C15A C14B H14D . . 112.3 no
C13 C14B H14D . . 112.3 no
H14C C14B H14D . . 109.9 no
C16A C15A C14B . . 106.7(17) no
C16A C15A H15C . . 110.4 no
C14B C15A H15C . . 110.4 no
C16A C15A H15D . . 110.4 no
C14B C15A H15D . . 110.4 no
H15C C15A H15D . . 108.6 no
O4 C16A C15A . . 107.2(14) no
O4 C16A H16C . . 110.3 no
C15A C16A H16C . . 110.3 no
O4 C16A H16D . . 110.3 no
C15A C16A H16D . . 110.3 no
H16C C16A H16D . . 108.5 no

loop_
_geom_bond_atom_site_label_1
_geom_bond_atom_site_label_2
_geom_bond_site_symmetry_2
_geom_bond_distance
_geom_bond_publ_flag
S1 Si1 . 2.0515(16) yes
S1 Li1 3_655 2.429(7) yes
S1 Li1 . 2.521(7) yes
Si1 O1 . 1.625(3) yes
Si1 O2 . 1.626(3) yes
Si1 O3 . 1.666(3) yes
Si1 Li1 . 2.823(7) no
Li1 O3 . 1.992(7) yes
Li1 O4 . 1.929(8) yes
Li1 S1 3_655 2.429(7) no
Li1 Li1 3_655 2.889(14) no
O1 C1 . 1.425(5) no
O2 C5 . 1.431(5) no
O3 C9 . 1.449(5) no
C1 C2 . 1.502(8) no
C1 C3 . 1.534(9) no
C1 C4 . 1.525(7) no
C2 H2B . 0.9800 no
C2 H2C . 0.9800 no
C2 H2A . 0.9800 no
C3 H3A . 0.9800 no
C3 H3B . 0.9800 no
C3 H3C . 0.9800 no
C4 H4A . 0.9800 no
C4 H4B . 0.9800 no
C4 H4C . 0.9800 no
C5 C6 . 1.511(7) no
C5 C8 . 1.515(6) no
C5 C7 . 1.526(7) no
C6 H6A . 0.9800 no
C6 H6C . 0.9800 no
C6 H6B . 0.9800 no
C7 H7A . 0.9800 no
C7 H7C . 0.9800 no
C7 H7B . 0.9800 no
C8 H8A . 0.9800 no
C8 H8B . 0.9800 no
C8 H8C . 0.9800 no
C9 C10 . 1.497(7) no
C9 C12 . 1.510(7) no
C9 C11 . 1.523(7) no
C10 H10A . 0.9800 no
C10 H10B . 0.9800 no
C10 H10C . 0.9800 no
C11 H11A . 0.9800 no
C11 H11B . 0.9800 no
C11 H11C . 0.9800 no
C12 H12A . 0.9800 no
C12 H12B . 0.9800 no
C12 H12C . 0.9800 no
C13 O4 . 1.444(6) no
C13 C14 . 1.520(9) no
C13 C14B . 1.569(15) no
C13 H13B . 0.9700 no
C13 H13A . 0.9700 no
O4 C16A . 1.422(13) no
O4 C16 . 1.457(8) no
C14 C15 . 1.483(13) no
C14 H14B . 0.9900 no
C14 H14A . 0.9900 no
C15 C16 . 1.489(13) no
C15 H15B . 0.9900 no
C15 H15A . 0.9900 no
C16 H16A . 0.9900 no
C16 H16B . 0.9900 no
C14B C15A . 1.55(3) no
C14B H14C . 0.9900 no
C14B H14D . 0.9900 no
C15A C16A . 1.49(3) no
C15A H15C . 0.9900 no
C15A H15D . 0.9900 no
C16A H16C . 0.9900 no
C16A H16D . 0.9900 no
